data_4033658
loop_
_publ_author_name
'Chalyk, Bohdan A.'
'Hrebeniuk, Kateryna V.'
'Fil, Yulia V.'
'Gavrilenko, Konstantin S.'
'Rozhenko, Alexander B.'
'Vashchenko, Bohdan V.'
'Borysov, Oleksandr V.'
'Biitseva, Angelina V.'
'Lebed, Pavlo S.'
'Bakanovych, Iulia'
'Moroz, Yurii S.'
'Grygorenko, Oleksandr O.'

_publ_section_title
;
 Synthesis of 5-(Fluoroalkyl)isoxazole Building Blocks by Regioselective
 Reactions of Functionalized Halogenoximes.
;
_journal_name_full 'The Journal of organic chemistry'
_journal_paper_doi 10.1021/acs.joc.9b02264
_journal_year 2019
_chemical_formula_sum 'C11 H15 F3 N2 O3'
_chemical_formula_weight 280.25
_space_group_crystal_system monoclinic
_space_group_IT_number 4
_space_group_name_Hall 'P 2yb'
_space_group_name_H-M_alt 'P 1 21 1'
_symmetry_space_group_name_Hall 'P 2yb'
_symmetry_space_group_name_H-M 'P 1 21 1'
_atom_sites_solution_hydrogens geom
_audit_creation_method SHELXL-2014/7
_cell_angle_alpha 90.0(2)
_cell_angle_beta 90.1(2)
_cell_angle_gamma 90.0(2)
_cell_formula_units_Z 4
_cell_length_a 5.2476(9)
_cell_length_b 18.201(2)
_cell_length_c 14.8426(18)
_cell_measurement_reflns_used 694
_cell_measurement_temperature 293(2)
_cell_measurement_theta_max 20.342
_cell_measurement_theta_min 3.549
_cell_volume 1417.6(3)
_computing_structure_refinement 'SHELXL-2014/7 (Sheldrick, 2014)'
_diffrn_ambient_temperature 293(2)
_diffrn_detector_area_resol_mean 16.1827
_diffrn_measured_fraction_theta_full 0.962
_diffrn_measured_fraction_theta_max 0.962
_diffrn_measurement_device_type 'Xcalibur, Sapphire3'
_diffrn_measurement_method '\w scans'
_diffrn_radiation_type MoK\a
_diffrn_radiation_wavelength 0.71073
_diffrn_reflns_av_R_equivalents 0.0426
_diffrn_reflns_av_unetI/netI 0.0590
_diffrn_reflns_Laue_measured_fraction_full 0.962
_diffrn_reflns_Laue_measured_fraction_max 0.962
_diffrn_reflns_limit_h_max 6
_diffrn_reflns_limit_h_min -6
_diffrn_reflns_limit_k_max 10
_diffrn_reflns_limit_k_min -21
_diffrn_reflns_limit_l_max 10
_diffrn_reflns_limit_l_min -17
_diffrn_reflns_number 5232
_diffrn_reflns_point_group_measured_fraction_full 0.633
_diffrn_reflns_point_group_measured_fraction_max 0.633
_diffrn_reflns_theta_full 25.000
_diffrn_reflns_theta_max 25.000
_diffrn_reflns_theta_min 3.542
_diffrn_source 'Enhance (Mo) X-ray Source'
_exptl_absorpt_coefficient_mu 0.120
_exptl_absorpt_correction_T_max 1.00000
_exptl_absorpt_correction_T_min 0.37453
_exptl_absorpt_correction_type multi-scan
_exptl_absorpt_process_details
;
CrysAlisPro, Agilent Technologies,
Version 1.171.36.32 (release 02-08-2013 CrysAlis171 .NET)
(compiled Aug  2 2013,16:46:58)
Empirical absorption correction using spherical harmonics,
 implemented in SCALE3 ABSPACK scaling algorithm.
;
_exptl_crystal_colour colorless
_exptl_crystal_density_diffrn 1.313
_exptl_crystal_description plate
_exptl_crystal_F_000 584
_exptl_crystal_size_max 0.200
_exptl_crystal_size_mid 0.100
_exptl_crystal_size_min 0.050
_refine_diff_density_max 0.280
_refine_diff_density_min -0.208
_refine_diff_density_rms 0.059
_refine_ls_abs_structure_details
;
 Flack x determined using 310 quotients [(I+)-(I-)]/[(I+)+(I-)]
 (Parsons, Flack and Wagner, Acta Cryst. B69 (2013) 249-259).
;
_refine_ls_abs_structure_Flack 0.3(10)
_refine_ls_extinction_coef 0.024(7)
_refine_ls_extinction_expression Fc^*^=kFc[1+0.001xFc^2^\l^3^/sin(2\q)]^-1/4^
_refine_ls_extinction_method 'SHELXL-2014/7 (Sheldrick 2014'
_refine_ls_goodness_of_fit_ref 0.989
_refine_ls_hydrogen_treatment constr
_refine_ls_matrix_type full
_refine_ls_number_parameters 352
_refine_ls_number_reflns 3161
_refine_ls_number_restraints 13
_refine_ls_restrained_S_all 0.991
_refine_ls_R_factor_all 0.1073
_refine_ls_R_factor_gt 0.0782
_refine_ls_shift/su_max 0.000
_refine_ls_shift/su_mean 0.000
_refine_ls_structure_factor_coef Fsqd
_refine_ls_weighting_details 'w=1/[\s^2^(Fo^2^)+(0.1410P)^2^] where P=(Fo^2^+2Fc^2^)/3'
_refine_ls_weighting_scheme calc
_refine_ls_wR_factor_gt 0.2024
_refine_ls_wR_factor_ref 0.2260
_reflns_Friedel_coverage 0.272
_reflns_Friedel_fraction_full 0.281
_reflns_Friedel_fraction_max 0.281
_reflns_number_gt 2115
_reflns_number_total 3161
_reflns_threshold_expression 'I > 2\s(I)'
_cod_data_source_file jo9b02264_si_002.cif
_cod_data_source_block t269
_cod_database_code 4033658
_shelx_shelxl_version_number 2014/7
_shelx_space_group_comment
;
The symmetry employed for this shelxl refinement is uniquely defined
by the following loop, which should always be used as a source of
symmetry information in preference to the above space-group names.
They are only intended as comments.
;
_shelx_estimated_absorpt_t_min 0.976
_shelx_estimated_absorpt_t_max 0.994

loop_
_space_group_symop_operation_xyz
'x, y, z'
'-x, y+1/2, -z'

loop_
_atom_site_label
_atom_site_type_symbol
_atom_site_fract_x
_atom_site_fract_y
_atom_site_fract_z
_atom_site_U_iso_or_equiv
_atom_site_adp_type
_atom_site_occupancy
_atom_site_site_symmetry_order
_atom_site_calc_flag
_atom_site_refinement_flags_posn
_atom_site_refinement_flags_adp
F1A F 0.727(2) 0.6348(7) -0.2798(5) 0.167(4) Uani 1 1 d D .
F2A F 0.351(2) 0.6389(9) -0.3119(7) 0.238(7) Uani 1 1 d D .
F3A F 0.527(5) 0.5347(5) -0.3197(6) 0.328(13) Uani 1 1 d D .
O1A O 0.2328(18) 0.5373(5) -0.1654(5) 0.118(3) Uani 1 1 d . .
O2A O 0.0402(10) 0.6703(3) 0.0902(4) 0.0749(15) Uani 1 1 d . .
O3A O 0.3409(9) 0.7558(3) 0.1192(3) 0.0657(13) Uani 1 1 d . .
N1A N 0.1947(16) 0.5306(5) -0.0716(5) 0.097(2) Uani 1 1 d . .
N2A N 0.4557(11) 0.6392(4) 0.0990(4) 0.0660(15) Uani 1 1 d . .
H2NA H 0.6038 0.6526 0.1177 0.079 Uiso 1 1 calc R U
C1A C 0.3921(13) 0.5629(4) -0.0333(4) 0.0589(16) Uani 1 1 d . .
C2A C 0.5527(18) 0.5952(5) -0.0998(6) 0.083(2) Uani 1 1 d . .
H2A H 0.7026 0.6214 -0.0910 0.099 Uiso 1 1 calc R U
C3A C 0.443(3) 0.5796(6) -0.1748(7) 0.100(3) Uani 1 1 d . .
C4A C 0.515(3) 0.5950(5) -0.2699(6) 0.157(7) Uani 1 1 d D .
C5A C 0.4143(14) 0.5648(4) 0.0658(5) 0.0635(18) Uani 1 1 d . .
H5A H 0.2559 0.5458 0.0919 0.076 Uiso 1 1 calc R U
C6A C 0.6351(17) 0.5155(5) 0.0960(6) 0.077(2) Uani 1 1 d . .
H6AA H 0.6334 0.5110 0.1604 0.116 Uiso 1 1 calc R U
H6AB H 0.7936 0.5368 0.0772 0.116 Uiso 1 1 calc R U
H6AC H 0.6166 0.4678 0.0692 0.116 Uiso 1 1 calc R U
C7A C 0.2568(13) 0.6874(4) 0.1001(4) 0.0572(17) Uani 1 1 d . .
C8A C 0.1648(11) 0.8176(4) 0.1238(4) 0.0649(18) Uani 1 1 d D .
C9A C -0.0051(17) 0.8089(6) 0.2073(5) 0.083(2) Uani 1 1 d D .
H9AA H -0.1109 0.7663 0.2005 0.125 Uiso 1 1 calc R U
H9AB H -0.1105 0.8517 0.2138 0.125 Uiso 1 1 calc R U
H9AC H 0.1000 0.8034 0.2599 0.125 Uiso 1 1 calc R U
C10A C 0.3435(16) 0.8831(5) 0.1395(8) 0.091(3) Uani 1 1 d D .
H10A H 0.4463 0.8908 0.0869 0.136 Uiso 1 1 calc R U
H10B H 0.4518 0.8732 0.1903 0.136 Uiso 1 1 calc R U
H10C H 0.2442 0.9264 0.1512 0.136 Uiso 1 1 calc R U
C11A C 0.0104(19) 0.8248(6) 0.0367(5) 0.089(3) Uani 1 1 d D .
H11A H -0.1245 0.7892 0.0365 0.134 Uiso 1 1 calc R U
H11B H 0.1197 0.8166 -0.0141 0.134 Uiso 1 1 calc R U
H11C H -0.0610 0.8733 0.0330 0.134 Uiso 1 1 calc R U
F1B F 0.9312(17) 0.7804(4) 0.7896(4) 0.137(3) Uani 1 1 d D .
F2B F 0.5899(17) 0.8017(6) 0.8629(4) 0.167(4) Uani 1 1 d D .
F3B F 0.8316(17) 0.8896(4) 0.8292(4) 0.136(3) Uani 1 1 d D .
O1B O 0.3930(13) 0.8788(4) 0.7148(4) 0.095(2) Uani 1 1 d . .
O2B O -0.0259(10) 0.7327(3) 0.4586(4) 0.0740(15) Uani 1 1 d . .
O3B O 0.2575(9) 0.6444(3) 0.4168(4) 0.0730(14) Uani 1 1 d . .
N1B N 0.2864(15) 0.8802(5) 0.6253(5) 0.088(2) Uani 1 1 d . .
N2B N 0.3984(11) 0.7559(4) 0.4495(4) 0.0715(17) Uani 1 1 d . .
H2NB H 0.5457 0.7376 0.4376 0.086 Uiso 1 1 calc R U
C1B C 0.4332(15) 0.8396(4) 0.5782(5) 0.0636(18) Uani 1 1 d . .
C2B C 0.6367(16) 0.8107(5) 0.6302(5) 0.071(2) Uani 1 1 d . .
H2B H 0.7675 0.7800 0.6110 0.085 Uiso 1 1 calc R U
C3B C 0.5994(16) 0.8370(5) 0.7118(5) 0.0683(19) Uani 1 1 d . .
C4B C 0.7360(16) 0.8270(4) 0.7966(5) 0.092(3) Uani 1 1 d D .
C5B C 0.3824(14) 0.8315(4) 0.4773(5) 0.0638(18) Uani 1 1 d . .
H5B H 0.2089 0.8488 0.4651 0.077 Uiso 1 1 calc R U
C6B C 0.5652(19) 0.8787(6) 0.4237(6) 0.085(2) Uani 1 1 d . .
H6BA H 0.5215 0.8764 0.3609 0.127 Uiso 1 1 calc R U
H6BB H 0.7360 0.8611 0.4321 0.127 Uiso 1 1 calc R U
H6BC H 0.5541 0.9287 0.4441 0.127 Uiso 1 1 calc R U
C7B C 0.1906(14) 0.7124(5) 0.4413(5) 0.0625(18) Uani 1 1 d . .
C8B C 0.0701(12) 0.5873(3) 0.3996(4) 0.0630(18) Uani 1 1 d D .
C9B C -0.1116(16) 0.6101(6) 0.3238(5) 0.084(2) Uani 1 1 d D .
H9BA H -0.0153 0.6213 0.2706 0.125 Uiso 1 1 calc R U
H9BB H -0.2063 0.6527 0.3421 0.125 Uiso 1 1 calc R U
H9BC H -0.2272 0.5705 0.3112 0.125 Uiso 1 1 calc R U
C10B C 0.2327(18) 0.5224(5) 0.3671(10) 0.112(4) Uani 1 1 d D .
H10D H 0.3348 0.5376 0.3168 0.167 Uiso 1 1 calc R U
H10E H 0.1232 0.4828 0.3490 0.167 Uiso 1 1 calc R U
H10F H 0.3417 0.5063 0.4152 0.167 Uiso 1 1 calc R U
C11B C -0.0754(19) 0.5687(6) 0.4865(5) 0.096(3) Uani 1 1 d D .
H11D H -0.1764 0.6101 0.5044 0.143 Uiso 1 1 calc R U
H11E H 0.0440 0.5570 0.5334 0.143 Uiso 1 1 calc R U
H11F H -0.1845 0.5272 0.4759 0.143 Uiso 1 1 calc R U

loop_
_atom_site_aniso_label
_atom_site_aniso_U_11
_atom_site_aniso_U_22
_atom_site_aniso_U_33
_atom_site_aniso_U_23
_atom_site_aniso_U_13
_atom_site_aniso_U_12
F1A 0.225(10) 0.165(9) 0.112(5) 0.007(5) 0.031(5) -0.042(8)
F2A 0.262(13) 0.33(2) 0.123(6) 0.080(9) -0.031(7) -0.076(14)
F3A 0.74(4) 0.142(9) 0.100(5) -0.043(6) 0.123(11) -0.141(15)
O1A 0.151(7) 0.108(6) 0.094(4) -0.001(4) -0.042(4) -0.048(5)
O2A 0.054(3) 0.071(4) 0.099(4) -0.009(3) 0.011(3) -0.003(3)
O3A 0.063(3) 0.050(3) 0.085(3) -0.007(2) -0.004(2) 0.001(2)
N1A 0.096(5) 0.105(7) 0.090(5) -0.024(4) -0.008(4) -0.028(5)
N2A 0.054(3) 0.055(4) 0.089(4) -0.015(3) -0.004(3) -0.002(3)
C1A 0.059(4) 0.048(4) 0.070(4) -0.006(3) 0.001(3) -0.002(3)
C2A 0.083(5) 0.074(6) 0.091(6) 0.000(5) 0.000(4) -0.011(4)
C3A 0.146(10) 0.076(6) 0.078(5) -0.002(5) -0.005(6) -0.006(7)
C4A 0.29(2) 0.123(12) 0.054(5) 0.025(7) -0.025(9) -0.043(14)
C5A 0.059(4) 0.052(4) 0.079(4) 0.000(4) 0.002(3) -0.010(3)
C6A 0.084(5) 0.060(5) 0.087(5) -0.001(4) -0.008(4) 0.009(4)
C7A 0.045(4) 0.067(5) 0.060(3) 0.000(3) 0.005(3) -0.005(3)
C8A 0.061(4) 0.060(5) 0.074(4) 0.002(3) -0.007(3) 0.003(3)
C9A 0.078(5) 0.089(7) 0.082(5) -0.005(5) 0.008(4) 0.018(5)
C10A 0.061(5) 0.065(5) 0.145(8) -0.024(6) 0.000(5) -0.002(4)
C11A 0.096(6) 0.088(7) 0.084(5) 0.018(5) -0.013(5) 0.022(5)
F1B 0.164(7) 0.126(6) 0.119(5) -0.001(4) -0.060(4) 0.033(5)
F2B 0.171(7) 0.244(12) 0.085(4) 0.029(5) 0.004(4) -0.044(7)
F3B 0.174(7) 0.119(6) 0.116(4) -0.024(4) -0.047(4) 0.004(5)
O1B 0.100(5) 0.101(5) 0.085(4) -0.023(4) 0.009(3) 0.015(4)
O2B 0.051(3) 0.070(4) 0.100(3) -0.011(3) 0.002(2) 0.003(2)
O3B 0.048(2) 0.062(3) 0.110(4) -0.023(3) 0.003(2) -0.003(2)
N1B 0.093(5) 0.073(5) 0.098(5) -0.017(4) -0.001(4) 0.017(4)
N2B 0.053(3) 0.062(4) 0.099(4) -0.019(4) -0.012(3) 0.004(3)
C1B 0.070(4) 0.047(4) 0.073(4) -0.011(3) 0.000(3) -0.002(3)
C2B 0.069(5) 0.063(5) 0.081(5) 0.002(4) -0.001(4) 0.017(4)
C3B 0.077(5) 0.058(4) 0.070(4) -0.008(4) 0.009(4) 0.006(4)
C4B 0.109(7) 0.092(7) 0.075(5) 0.000(5) 0.002(5) -0.009(7)
C5B 0.056(4) 0.051(4) 0.085(4) -0.014(4) -0.001(3) 0.005(3)
C6B 0.098(6) 0.064(5) 0.093(5) 0.005(4) -0.009(5) 0.002(5)
C7B 0.056(5) 0.062(5) 0.069(4) -0.013(3) -0.006(3) -0.002(3)
C8B 0.057(4) 0.055(4) 0.077(4) -0.014(3) 0.006(3) -0.007(3)
C9B 0.084(5) 0.086(6) 0.080(5) -0.016(4) -0.005(4) -0.015(5)
C10B 0.076(6) 0.065(6) 0.193(11) -0.044(7) 0.001(6) -0.007(5)
C11B 0.111(8) 0.092(7) 0.084(5) 0.004(5) 0.005(5) -0.020(6)

loop_
_atom_type_symbol
_atom_type_description
_atom_type_scat_dispersion_real
_atom_type_scat_dispersion_imag
_atom_type_scat_source
C C 0.0033 0.0016 'International Tables Vol C Tables 4.2.6.8 and 6.1.1.4'
H H 0.0000 0.0000 'International Tables Vol C Tables 4.2.6.8 and 6.1.1.4'
N N 0.0061 0.0033 'International Tables Vol C Tables 4.2.6.8 and 6.1.1.4'
O O 0.0106 0.0060 'International Tables Vol C Tables 4.2.6.8 and 6.1.1.4'
F F 0.0171 0.0103 'International Tables Vol C Tables 4.2.6.8 and 6.1.1.4'

loop_
_geom_angle_atom_site_label_1
_geom_angle_atom_site_label_2
_geom_angle_atom_site_label_3
_geom_angle
C3A O1A N1A 105.5(6)
C7A O3A C8A 120.9(5)
C1A N1A O1A 105.9(7)
C7A N2A C5A 119.2(6)
N1A C1A C2A 110.5(7)
N1A C1A C5A 120.0(7)
C2A C1A C5A 129.4(7)
C3A C2A C1A 104.1(9)
C2A C3A O1A 113.6(9)
C2A C3A C4A 131.6(11)
O1A C3A C4A 114.6(9)
F3A C4A F2A 105.4(14)
F3A C4A F1A 110.5(13)
F2A C4A F1A 99.4(10)
F3A C4A C3A 112.6(9)
F2A C4A C3A 112.9(10)
F1A C4A C3A 114.9(9)
N2A C5A C1A 111.7(6)
N2A C5A C6A 109.5(6)
C1A C5A C6A 109.6(6)
O2A C7A O3A 125.4(7)
O2A C7A N2A 124.3(8)
O3A C7A N2A 110.2(6)
O3A C8A C11A 111.3(6)
O3A C8A C10A 102.7(5)
C11A C8A C10A 112.6(7)
O3A C8A C9A 109.1(6)
C11A C8A C9A 112.5(6)
C10A C8A C9A 108.1(7)
C3B O1B N1B 107.2(6)
C7B O3B C8B 122.1(5)
C1B N1B O1B 105.1(7)
C7B N2B C5B 122.5(6)
N1B C1B C2B 111.8(7)
N1B C1B C5B 119.2(7)
C2B C1B C5B 128.9(7)
C3B C2B C1B 104.6(7)
C2B C3B O1B 111.2(7)
C2B C3B C4B 132.4(8)
O1B C3B C4B 116.3(6)
F2B C4B F1B 106.3(9)
F2B C4B F3B 104.1(8)
F1B C4B F3B 106.4(8)
F2B C4B C3B 113.5(7)
F1B C4B C3B 112.8(6)
F3B C4B C3B 113.0(7)
N2B C5B C6B 110.8(7)
N2B C5B C1B 111.3(7)
C6B C5B C1B 110.5(7)
O2B C7B O3B 125.5(7)
O2B C7B N2B 123.7(7)
O3B C7B N2B 110.7(6)
O3B C8B C9B 110.9(6)
O3B C8B C10B 103.2(6)
C9B C8B C10B 108.9(8)
O3B C8B C11B 110.3(6)
C9B C8B C11B 111.5(6)
C10B C8B C11B 111.7(8)

loop_
_geom_bond_atom_site_label_1
_geom_bond_atom_site_label_2
_geom_bond_distance
F1A C4A 1.334(6)
F2A C4A 1.331(6)
F3A C4A 1.324(6)
O1A C3A 1.352(14)
O1A N1A 1.412(11)
O2A C7A 1.187(8)
O3A C7A 1.352(10)
O3A C8A 1.456(9)
N1A C1A 1.318(10)
N2A C7A 1.363(10)
N2A C5A 1.457(10)
C1A C2A 1.426(12)
C1A C5A 1.476(10)
C2A C3A 1.285(14)
C3A C4A 1.489(15)
C5A C6A 1.532(11)
C8A C11A 1.530(5)
C8A C10A 1.535(5)
C8A C9A 1.537(5)
F1B C4B 1.335(6)
F2B C4B 1.331(5)
F3B C4B 1.335(6)
O1B C3B 1.325(10)
O1B N1B 1.440(10)
O2B C7B 1.222(9)
O3B C7B 1.338(10)
O3B C8B 1.453(8)
N1B C1B 1.277(10)
N2B C7B 1.352(10)
N2B C5B 1.439(11)
C1B C2B 1.418(11)
C1B C5B 1.528(11)
C2B C3B 1.317(11)
C3B C4B 1.459(12)
C5B C6B 1.515(12)
C8B C9B 1.530(5)
C8B C10B 1.535(5)
C8B C11B 1.539(5)

loop_
_geom_hbond_atom_site_label_D
_geom_hbond_atom_site_label_H
_geom_hbond_atom_site_label_A
_geom_hbond_distance_DH
_geom_hbond_distance_HA
_geom_hbond_distance_DA
_geom_hbond_angle_DHA
_geom_hbond_site_symmetry_A
N2A H2NA O2A 0.86 2.35 3.122(8) 149.7 1_655
N2B H2NB O2B 0.86 2.27 3.053(8) 151.3 1_655

loop_
_geom_torsion_atom_site_label_1
_geom_torsion_atom_site_label_2
_geom_torsion_atom_site_label_3
_geom_torsion_atom_site_label_4
_geom_torsion
C3A O1A N1A C1A -5.5(11)
O1A N1A C1A C2A 3.9(11)
O1A N1A C1A C5A -179.1(7)
N1A C1A C2A C3A -0.6(11)
C5A C1A C2A C3A -177.4(9)
C1A C2A C3A O1A -3.2(12)
C1A C2A C3A C4A -177.7(12)
N1A O1A C3A C2A 5.6(13)
N1A O1A C3A C4A -178.9(9)
C2A C3A C4A F3A 124.4(17)
O1A C3A C4A F3A -50.1(18)
C2A C3A C4A F2A -116.4(16)
O1A C3A C4A F2A 69.1(13)
C2A C3A C4A F1A -3.4(19)
O1A C3A C4A F1A -177.9(11)
C7A N2A C5A C1A 74.8(8)
C7A N2A C5A C6A -163.6(7)
N1A C1A C5A N2A -127.6(8)
C2A C1A C5A N2A 48.9(11)
N1A C1A C5A C6A 110.9(9)
C2A C1A C5A C6A -72.7(10)
C8A O3A C7A O2A -4.2(10)
C8A O3A C7A N2A 179.6(5)
C5A N2A C7A O2A 13.4(10)
C5A N2A C7A O3A -170.3(6)
C7A O3A C8A C11A -55.1(8)
C7A O3A C8A C10A -175.8(7)
C7A O3A C8A C9A 69.7(8)
C3B O1B N1B C1B 0.7(10)
O1B N1B C1B C2B -0.5(10)
O1B N1B C1B C5B -177.2(7)
N1B C1B C2B C3B 0.2(10)
C5B C1B C2B C3B 176.5(8)
C1B C2B C3B O1B 0.2(10)
C1B C2B C3B C4B 178.4(9)
N1B O1B C3B C2B -0.5(10)
N1B O1B C3B C4B -179.0(7)
C2B C3B C4B F2B -123.3(11)
O1B C3B C4B F2B 54.7(11)
C2B C3B C4B F1B -2.3(14)
O1B C3B C4B F1B 175.7(8)
C2B C3B C4B F3B 118.5(11)
O1B C3B C4B F3B -63.5(10)
C7B N2B C5B C6B -140.2(7)
C7B N2B C5B C1B 96.4(8)
N1B C1B C5B N2B -134.4(8)
C2B C1B C5B N2B 49.5(11)
N1B C1B C5B C6B 102.0(9)
C2B C1B C5B C6B -74.0(11)
C8B O3B C7B O2B 5.9(12)
C8B O3B C7B N2B -177.4(6)
C5B N2B C7B O2B -1.7(12)
C5B N2B C7B O3B -178.5(7)
C7B O3B C8B C9B 59.3(8)
C7B O3B C8B C10B 175.8(8)
C7B O3B C8B C11B -64.7(9)
